data_7058955
loop_
_publ_author_name
'Pandeeti, Obaiah'
'Kumar, Sathish B.'
'Panda, Pradeepta'

_publ_section_title
;
 One-pot Synthesis of Benzotripyrrole Derivatives from 1H-pyrroles
;
_journal_name_full 'New Journal of Chemistry'
_journal_paper_doi 10.1039/C9NJ04700J
_journal_year 2019
_chemical_formula_moiety 'C24 H27 N3 O6'
_chemical_formula_sum 'C24 H27 N3 O6'
_chemical_formula_weight 453.48
_space_group_crystal_system triclinic
_space_group_IT_number 2
_space_group_name_Hall '-P 1'
_space_group_name_H-M_alt 'P -1'
_symmetry_space_group_name_Hall '-P 1'
_symmetry_space_group_name_H-M 'P -1'
_atom_sites_solution_hydrogens mixed
_audit_creation_method SHELXL-2014/7
_audit_update_record
;
2019-06-19 deposited with the CCDC.    2019-10-28 downloaded from the CCDC.
;
_cell_angle_alpha 80.335(2)
_cell_angle_beta 85.586(2)
_cell_angle_gamma 86.0240(10)
_cell_formula_units_Z 2
_cell_length_a 7.5562(3)
_cell_length_b 7.5770(3)
_cell_length_c 19.0345(8)
_cell_measurement_reflns_used 9848
_cell_measurement_temperature 100(2)
_cell_measurement_theta_max 27.50
_cell_measurement_theta_min 2.71
_cell_volume 1069.37(8)
_computing_cell_refinement 'Bruker SAINT'
_computing_data_collection 'Bruker APEX2'
_computing_data_reduction 'Bruker SAINT'
_computing_molecular_graphics 'Bruker SHELXTL'
_computing_publication_material 'Bruker SHELXTL'
_computing_structure_refinement 'SHELXL-2014/7 (Sheldrick, 2014)'
_computing_structure_solution 'SHELXS-97 (Sheldrick 2008)'
_diffrn_ambient_temperature 100(2)
_diffrn_measured_fraction_theta_full 0.999
_diffrn_measured_fraction_theta_max 0.999
_diffrn_measurement_device_type 'Bruker APEX-II CCD'
_diffrn_measurement_method '\f and \w scans'
_diffrn_radiation_type MoK\a
_diffrn_radiation_wavelength 0.71073
_diffrn_reflns_av_R_equivalents 0.0471
_diffrn_reflns_av_unetI/netI 0.0228
_diffrn_reflns_Laue_measured_fraction_full 0.999
_diffrn_reflns_Laue_measured_fraction_max 0.999
_diffrn_reflns_limit_h_max 9
_diffrn_reflns_limit_h_min -9
_diffrn_reflns_limit_k_max 9
_diffrn_reflns_limit_k_min -9
_diffrn_reflns_limit_l_max 24
_diffrn_reflns_limit_l_min -24
_diffrn_reflns_number 53415
_diffrn_reflns_point_group_measured_fraction_full 0.999
_diffrn_reflns_point_group_measured_fraction_max 0.999
_diffrn_reflns_theta_full 25.242
_diffrn_reflns_theta_max 27.565
_diffrn_reflns_theta_min 2.708
_exptl_absorpt_coefficient_mu 0.102
_exptl_absorpt_correction_T_max 0.7459
_exptl_absorpt_correction_T_min 0.7158
_exptl_absorpt_correction_type multi-scan
_exptl_absorpt_process_details 'SADABS 2014/5'
_exptl_crystal_colour colorless
_exptl_crystal_density_diffrn 1.408
_exptl_crystal_description block
_exptl_crystal_F_000 480
_exptl_crystal_size_max 0.28
_exptl_crystal_size_mid 0.24
_exptl_crystal_size_min 0.18
_refine_diff_density_max 0.409
_refine_diff_density_min -0.317
_refine_diff_density_rms 0.052
_refine_ls_extinction_method none
_refine_ls_goodness_of_fit_ref 0.810
_refine_ls_hydrogen_treatment mixed
_refine_ls_matrix_type full
_refine_ls_number_parameters 316
_refine_ls_number_reflns 4943
_refine_ls_number_restraints 0
_refine_ls_restrained_S_all 0.810
_refine_ls_R_factor_all 0.0535
_refine_ls_R_factor_gt 0.0419
_refine_ls_shift/su_max 0.000
_refine_ls_shift/su_mean 0.000
_refine_ls_structure_factor_coef Fsqd
_refine_ls_weighting_details 'w=1/[\s^2^(Fo^2^)+(0.1000P)^2^+0.8191P] where P=(Fo^2^+2Fc^2^)/3'
_refine_ls_weighting_scheme calc
_refine_ls_wR_factor_gt 0.1150
_refine_ls_wR_factor_ref 0.1259
_reflns_Friedel_coverage 0.000
_reflns_number_gt 4161
_reflns_number_total 4943
_reflns_threshold_expression 'I > 2\s(I)'
_cod_data_source_file c9nj04700j2.cif
_cod_data_source_block btp
_cod_database_code 7058955
_shelx_shelxl_version_number 2014/7
_shelx_space_group_comment
;
The symmetry employed for this shelxl refinement is uniquely defined
by the following loop, which should always be used as a source of
symmetry information in preference to the above space-group names.
They are only intended as comments.
;
_shelx_estimated_absorpt_t_min 0.7158
_shelx_estimated_absorpt_t_max 0.7459

loop_
_space_group_symop_operation_xyz
'x, y, z'
'-x, -y, -z'

loop_
_atom_site_label
_atom_site_type_symbol
_atom_site_fract_x
_atom_site_fract_y
_atom_site_fract_z
_atom_site_U_iso_or_equiv
_atom_site_adp_type
_atom_site_occupancy
_atom_site_site_symmetry_order
_atom_site_calc_flag
_atom_site_refinement_flags_posn
_atom_site_refinement_flags_adp
O3 O 0.81909(14) -0.17510(13) 0.51752(5) 0.0153(2) Uani 1 1 d . .
O1 O 0.34917(13) 0.76875(13) 0.23918(5) 0.0153(2) Uani 1 1 d . .
O5 O 0.82763(13) -0.15967(13) 0.04798(5) 0.0148(2) Uani 1 1 d . .
O6 O 0.68553(14) 0.10975(14) 0.04955(5) 0.0177(2) Uani 1 1 d . .
O2 O 0.45557(14) 0.61696(13) 0.34031(5) 0.0168(2) Uani 1 1 d . .
O4 O 0.87282(14) -0.28682(14) 0.41531(5) 0.0194(2) Uani 1 1 d . .
N3 N 0.83599(15) -0.19017(15) 0.26877(6) 0.0117(2) Uani 1 1 d . .
N2 N 0.62030(15) 0.28674(16) 0.39299(6) 0.0122(2) Uani 1 1 d . .
N1 N 0.57904(15) 0.35036(15) 0.14107(6) 0.0117(2) Uani 1 1 d . .
C4 C 0.59301(17) 0.32457(17) 0.25947(7) 0.0115(3) Uani 1 1 d . .
C5 C 0.63567(17) 0.23700(18) 0.20059(7) 0.0111(3) Uani 1 1 d . .
C16 C 0.43731(17) 0.62857(18) 0.27657(7) 0.0119(3) Uani 1 1 d . .
C12 C 0.85002(17) -0.21579(18) 0.19957(7) 0.0121(3) Uani 1 1 d . .
C7 C 0.68243(18) 0.15568(18) 0.44448(7) 0.0125(3) Uani 1 1 d . .
C8 C 0.74685(17) 0.01027(18) 0.41200(7) 0.0114(3) Uani 1 1 d . .
C13 C 0.77805(17) -0.06162(18) 0.15837(7) 0.0118(3) Uani 1 1 d . .
C14 C 0.71892(17) 0.06268(18) 0.20657(7) 0.0109(3) Uani 1 1 d . .
C10 C 0.64065(17) 0.23241(18) 0.32694(7) 0.0113(3) Uani 1 1 d . .
C22 C 0.75791(17) -0.02588(18) 0.08177(7) 0.0120(3) Uani 1 1 d . .
C15 C 0.75853(17) -0.02313(18) 0.27502(7) 0.0114(3) Uani 1 1 d . .
C19 C 0.81877(18) -0.16255(19) 0.44635(7) 0.0131(3) Uani 1 1 d . .
C9 C 0.72164(17) 0.05860(18) 0.33667(7) 0.0107(3) Uani 1 1 d . .
C3 C 0.50495(17) 0.49493(18) 0.23270(7) 0.0117(3) Uani 1 1 d . .
C2 C 0.50034(18) 0.50541(18) 0.15910(7) 0.0126(3) Uani 1 1 d . .
C11 C 0.93643(19) -0.38689(18) 0.18112(8) 0.0153(3) Uani 1 1 d . .
H11A H 1.0653 -0.3863 0.1839 0.023 Uiso 1 1 calc R U
H11B H 0.9103 -0.3983 0.1325 0.023 Uiso 1 1 calc R U
H11C H 0.8903 -0.4883 0.2148 0.023 Uiso 1 1 calc R U
C17 C 0.28426(19) 0.91343(19) 0.27742(8) 0.0144(3) Uani 1 1 d . .
H17A H 0.3818 0.9554 0.3011 0.017 Uiso 1 1 calc R U
H17B H 0.1890 0.8732 0.3141 0.017 Uiso 1 1 calc R U
C18 C 0.21328(19) 1.06085(19) 0.22157(8) 0.0164(3) Uani 1 1 d . .
H18A H 0.3089 1.0977 0.1854 0.025 Uiso 1 1 calc R U
H18B H 0.1682 1.1636 0.2441 0.025 Uiso 1 1 calc R U
H18C H 0.1166 1.0171 0.1989 0.025 Uiso 1 1 calc R U
C6 C 0.67096(19) 0.18427(19) 0.52050(7) 0.0158(3) Uani 1 1 d . .
H6A H 0.6116 0.3019 0.5241 0.024 Uiso 1 1 calc R U
H6B H 0.7910 0.1794 0.5372 0.024 Uiso 1 1 calc R U
H6C H 0.6028 0.0903 0.5501 0.024 Uiso 1 1 calc R U
C20 C 0.8800(2) -0.34737(19) 0.55630(7) 0.0158(3) Uani 1 1 d . .
H20A H 1.0013 -0.3821 0.5379 0.019 Uiso 1 1 calc R U
H20B H 0.7995 -0.4412 0.5508 0.019 Uiso 1 1 calc R U
C23 C 0.8025(2) -0.13727(19) -0.02810(7) 0.0159(3) Uani 1 1 d . .
H23A H 0.8615 -0.0303 -0.0539 0.019 Uiso 1 1 calc R U
H23B H 0.6743 -0.1229 -0.0367 0.019 Uiso 1 1 calc R U
C1 C 0.43198(19) 0.64852(19) 0.10220(7) 0.0152(3) Uani 1 1 d . .
H1A H 0.4875 0.6294 0.0556 0.023 Uiso 1 1 calc R U
H1B H 0.4608 0.7661 0.1117 0.023 Uiso 1 1 calc R U
H1C H 0.3027 0.6441 0.1019 0.023 Uiso 1 1 calc R U
C21 C 0.8798(2) -0.3264(2) 0.63356(8) 0.0177(3) Uani 1 1 d . .
H21A H 0.9648 -0.2381 0.6385 0.027 Uiso 1 1 calc R U
H21B H 0.9139 -0.4420 0.6622 0.027 Uiso 1 1 calc R U
H21C H 0.7605 -0.2856 0.6503 0.027 Uiso 1 1 calc R U
C24 C 0.8851(2) -0.3048(2) -0.05260(8) 0.0235(3) Uani 1 1 d . .
H24A H 1.0122 -0.3157 -0.0445 0.035 Uiso 1 1 calc R U
H24B H 0.8697 -0.2984 -0.1036 0.035 Uiso 1 1 calc R U
H24C H 0.8273 -0.4095 -0.0256 0.035 Uiso 1 1 calc R U
H1 H 0.596(3) 0.321(3) 0.0974(11) 0.024(5) Uiso 1 1 d . .
H3 H 0.866(2) -0.265(3) 0.3046(10) 0.018(4) Uiso 1 1 d . .
H2 H 0.573(3) 0.398(3) 0.3972(11) 0.030(5) Uiso 1 1 d . .

loop_
_atom_site_aniso_label
_atom_site_aniso_U_11
_atom_site_aniso_U_22
_atom_site_aniso_U_33
_atom_site_aniso_U_23
_atom_site_aniso_U_13
_atom_site_aniso_U_12
O3 0.0232(5) 0.0134(5) 0.0085(5) -0.0003(4) -0.0021(4) 0.0033(4)
O1 0.0201(5) 0.0130(5) 0.0129(5) -0.0037(4) -0.0034(4) 0.0047(4)
O5 0.0199(5) 0.0160(5) 0.0089(5) -0.0039(4) -0.0024(4) 0.0032(4)
O6 0.0243(5) 0.0163(5) 0.0127(5) -0.0034(4) -0.0044(4) 0.0042(4)
O2 0.0217(5) 0.0160(5) 0.0129(5) -0.0032(4) -0.0030(4) 0.0021(4)
O4 0.0284(6) 0.0174(5) 0.0120(5) -0.0037(4) -0.0050(4) 0.0076(4)
N3 0.0136(5) 0.0112(5) 0.0104(5) -0.0017(4) -0.0023(4) 0.0003(4)
N2 0.0147(6) 0.0131(6) 0.0093(5) -0.0032(4) -0.0008(4) 0.0003(4)
N1 0.0140(5) 0.0129(5) 0.0084(5) -0.0021(4) -0.0018(4) 0.0001(4)
C4 0.0108(6) 0.0113(6) 0.0126(6) -0.0022(5) -0.0007(5) -0.0014(5)
C5 0.0110(6) 0.0127(6) 0.0098(6) -0.0015(5) -0.0014(5) -0.0014(5)
C16 0.0104(6) 0.0119(6) 0.0133(6) -0.0009(5) -0.0006(5) -0.0017(5)
C12 0.0104(6) 0.0143(6) 0.0122(6) -0.0034(5) -0.0007(5) -0.0022(5)
C7 0.0120(6) 0.0138(6) 0.0118(6) -0.0021(5) -0.0009(5) -0.0019(5)
C8 0.0115(6) 0.0141(6) 0.0088(6) -0.0020(5) -0.0014(5) -0.0010(5)
C13 0.0107(6) 0.0135(6) 0.0117(6) -0.0035(5) -0.0006(5) -0.0014(5)
C14 0.0104(6) 0.0134(6) 0.0096(6) -0.0030(5) -0.0008(5) -0.0025(5)
C10 0.0108(6) 0.0129(6) 0.0109(6) -0.0030(5) -0.0012(5) -0.0017(5)
C22 0.0109(6) 0.0135(6) 0.0123(6) -0.0036(5) -0.0007(5) -0.0013(5)
C15 0.0100(6) 0.0127(6) 0.0121(6) -0.0030(5) -0.0013(5) -0.0014(5)
C19 0.0119(6) 0.0166(7) 0.0108(6) -0.0015(5) -0.0014(5) -0.0017(5)
C9 0.0100(6) 0.0125(6) 0.0095(6) -0.0013(5) -0.0014(5) -0.0014(5)
C3 0.0108(6) 0.0123(6) 0.0117(6) -0.0008(5) -0.0018(5) -0.0009(5)
C2 0.0116(6) 0.0139(6) 0.0124(6) -0.0019(5) -0.0008(5) -0.0019(5)
C11 0.0173(7) 0.0144(7) 0.0147(6) -0.0044(5) -0.0017(5) 0.0010(5)
C17 0.0163(7) 0.0139(6) 0.0140(6) -0.0058(5) -0.0021(5) 0.0027(5)
C18 0.0175(7) 0.0147(7) 0.0174(7) -0.0032(5) -0.0045(5) 0.0018(5)
C6 0.0196(7) 0.0175(7) 0.0109(6) -0.0040(5) -0.0014(5) -0.0008(5)
C20 0.0215(7) 0.0130(6) 0.0117(6) 0.0011(5) -0.0024(5) 0.0014(5)
C23 0.0214(7) 0.0176(7) 0.0086(6) -0.0025(5) -0.0026(5) 0.0026(5)
C1 0.0165(7) 0.0158(7) 0.0121(6) 0.0004(5) -0.0017(5) 0.0005(5)
C21 0.0211(7) 0.0195(7) 0.0120(7) -0.0006(5) -0.0020(5) -0.0022(5)
C24 0.0392(9) 0.0186(7) 0.0127(7) -0.0053(6) -0.0050(6) 0.0082(6)

loop_
_atom_type_symbol
_atom_type_description
_atom_type_scat_dispersion_real
_atom_type_scat_dispersion_imag
_atom_type_scat_source
C C 0.0033 0.0016 'International Tables Vol C Tables 4.2.6.8 and 6.1.1.4'
H H 0.0000 0.0000 'International Tables Vol C Tables 4.2.6.8 and 6.1.1.4'
N N 0.0061 0.0033 'International Tables Vol C Tables 4.2.6.8 and 6.1.1.4'
O O 0.0106 0.0060 'International Tables Vol C Tables 4.2.6.8 and 6.1.1.4'

loop_
_geom_angle_atom_site_label_1
_geom_angle_atom_site_label_2
_geom_angle_atom_site_label_3
_geom_angle
C19 O3 C20 116.25(11)
C16 O1 C17 116.67(11)
C22 O5 C23 115.97(10)
C12 N3 C15 111.01(11)
C12 N3 H3 126.6(13)
C15 N3 H3 122.4(13)
C7 N2 C10 110.81(11)
C7 N2 H2 128.8(13)
C10 N2 H2 120.4(13)
C2 N1 C5 110.91(11)
C2 N1 H1 127.2(13)
C5 N1 H1 121.9(13)
C5 C4 C10 117.09(12)
C5 C4 C3 106.72(12)
C10 C4 C3 136.19(13)
N1 C5 C4 107.29(12)
N1 C5 C14 129.76(12)
C4 C5 C14 122.94(12)
O2 C16 O1 122.44(12)
O2 C16 C3 125.02(12)
O1 C16 C3 112.54(11)
N3 C12 C13 107.83(12)
N3 C12 C11 119.34(12)
C13 C12 C11 132.80(12)
N2 C7 C8 107.96(12)
N2 C7 C6 120.02(12)
C8 C7 C6 132.02(13)
C7 C8 C9 107.35(12)
C7 C8 C19 127.51(12)
C9 C8 C19 125.08(12)
C12 C13 C14 107.18(11)
C12 C13 C22 128.67(12)
C14 C13 C22 124.12(12)
C15 C14 C5 117.18(12)
C15 C14 C13 106.37(12)
C5 C14 C13 136.45(12)
N2 C10 C9 107.42(11)
N2 C10 C4 129.77(12)
C9 C10 C4 122.82(12)
O6 C22 O5 121.67(12)
O6 C22 C13 125.15(12)
O5 C22 C13 113.18(11)
N3 C15 C14 107.60(12)
N3 C15 C9 129.58(12)
C14 C15 C9 122.82(13)
O4 C19 O3 122.18(12)
O4 C19 C8 124.97(12)
O3 C19 C8 112.85(12)
C10 C9 C15 117.12(12)
C10 C9 C8 106.46(11)
C15 C9 C8 136.42(13)
C2 C3 C4 107.24(12)
C2 C3 C16 127.98(12)
C4 C3 C16 124.78(12)
N1 C2 C3 107.84(12)
N1 C2 C1 119.65(12)
C3 C2 C1 132.50(13)
C12 C11 H11A 109.5
C12 C11 H11B 109.5
H11A C11 H11B 109.5
C12 C11 H11C 109.5
H11A C11 H11C 109.5
H11B C11 H11C 109.5
O1 C17 C18 105.53(11)
O1 C17 H17A 110.6
C18 C17 H17A 110.6
O1 C17 H17B 110.6
C18 C17 H17B 110.6
H17A C17 H17B 108.8
C17 C18 H18A 109.5
C17 C18 H18B 109.5
H18A C18 H18B 109.5
C17 C18 H18C 109.5
H18A C18 H18C 109.5
H18B C18 H18C 109.5
C7 C6 H6A 109.5
C7 C6 H6B 109.5
H6A C6 H6B 109.5
C7 C6 H6C 109.5
H6A C6 H6C 109.5
H6B C6 H6C 109.5
O3 C20 C21 106.84(11)
O3 C20 H20A 110.4
C21 C20 H20A 110.4
O3 C20 H20B 110.4
C21 C20 H20B 110.4
H20A C20 H20B 108.6
O5 C23 C24 105.85(11)
O5 C23 H23A 110.6
C24 C23 H23A 110.6
O5 C23 H23B 110.6
C24 C23 H23B 110.6
H23A C23 H23B 108.7
C2 C1 H1A 109.5
C2 C1 H1B 109.5
H1A C1 H1B 109.5
C2 C1 H1C 109.5
H1A C1 H1C 109.5
H1B C1 H1C 109.5
C20 C21 H21A 109.5
C20 C21 H21B 109.5
H21A C21 H21B 109.5
C20 C21 H21C 109.5
H21A C21 H21C 109.5
H21B C21 H21C 109.5
C23 C24 H24A 109.5
C23 C24 H24B 109.5
H24A C24 H24B 109.5
C23 C24 H24C 109.5
H24A C24 H24C 109.5
H24B C24 H24C 109.5

loop_
_geom_bond_atom_site_label_1
_geom_bond_atom_site_label_2
_geom_bond_distance
O3 C19 1.3420(16)
O3 C20 1.4513(16)
O1 C16 1.3414(16)
O1 C17 1.4527(16)
O5 C22 1.3460(16)
O5 C23 1.4553(16)
O6 C22 1.2221(17)
O2 C16 1.2195(17)
O4 C19 1.2242(17)
N3 C12 1.3586(18)
N3 C15 1.3768(17)
N3 H3 0.847(19)
N2 C7 1.3588(18)
N2 C10 1.3817(17)
N2 H2 0.90(2)
N1 C2 1.3634(18)
N1 C5 1.3789(17)
N1 H1 0.89(2)
C4 C5 1.4017(18)
C4 C10 1.4147(18)
C4 C3 1.4426(18)
C5 C14 1.4137(18)
C16 C3 1.4594(18)
C12 C13 1.3947(19)
C12 C11 1.4934(18)
C7 C8 1.3932(19)
C7 C6 1.4940(18)
C8 C9 1.4431(18)
C8 C19 1.4512(19)
C13 C14 1.4480(18)
C13 C22 1.4554(18)
C14 C15 1.3995(18)
C10 C9 1.4024(18)
C15 C9 1.4171(18)
C3 C2 1.3928(19)
C2 C1 1.4932(19)
C11 H11A 0.9800
C11 H11B 0.9800
C11 H11C 0.9800
C17 C18 1.5071(19)
C17 H17A 0.9900
C17 H17B 0.9900
C18 H18A 0.9800
C18 H18B 0.9800
C18 H18C 0.9800
C6 H6A 0.9800
C6 H6B 0.9800
C6 H6C 0.9800
C20 C21 1.5051(19)
C20 H20A 0.9900
C20 H20B 0.9900
C23 C24 1.504(2)
C23 H23A 0.9900
C23 H23B 0.9900
C1 H1A 0.9800
C1 H1B 0.9800
C1 H1C 0.9800
C21 H21A 0.9800
C21 H21B 0.9800
C21 H21C 0.9800
C24 H24A 0.9800
C24 H24B 0.9800
C24 H24C 0.9800
